data_4074846
loop_
_publ_author_name
'Cabeza, Javier A.'
'del R\'io, Ignacio'
'Fern\'andez-Colinas, Jos\'e M.'
'Garc\'ia-\'Alvarez, Pablo'
'Miguel, Daniel'

_publ_section_title
;
 Reactivity of Diphenylbutadiyne with a Hexaruthenium Dihydride. Unusual
 1,1- andtrans-1,2-Additions of Two Hydrogen Atoms to an Internal CC
 Triple Bond
;
_journal_coden_ASTM ORGND7
_journal_issue 6
_journal_name_full Organometallics
_journal_page_first 1492
_journal_page_last 1499
_journal_paper_doi 10.1021/om050941q
_journal_volume 25
_journal_year 2006
_chemical_formula_sum 'C37.5 H19 Cl N2 O15 Ru6'
_chemical_formula_weight 1379.42
_space_group_IT_number 14
_symmetry_cell_setting monoclinic
_symmetry_space_group_name_Hall '-P 2ybc'
_symmetry_space_group_name_H-M 'P 1 21/c 1'
_atom_sites_solution_hydrogens geom
_atom_sites_solution_primary direct
_atom_sites_solution_secondary difmap
_audit_creation_method SHELXL-97
_cell_angle_alpha 90.00
_cell_angle_beta 97.587(9)
_cell_angle_gamma 90.00
_cell_formula_units_Z 4
_cell_length_a 18.171(7)
_cell_length_b 17.315(7)
_cell_length_c 15.119(6)
_cell_measurement_temperature 296(2)
_cell_volume 4715(3)
_computing_cell_refinement 'Bruker SMART'
_computing_data_collection 'Bruker SMART'
_computing_data_reduction 'Bruker SHELXTL'
_computing_molecular_graphics 'Bruker SHELXTL'
_computing_publication_material 'Bruker SHELXTL'
_computing_structure_refinement 'SHELXL-97 (Sheldrick, 1997)'
_computing_structure_solution 'SHELXS-97 (Sheldrick, 1990)'
_diffrn_ambient_temperature 296(2)
_diffrn_measured_fraction_theta_full 0.997
_diffrn_measured_fraction_theta_max 0.997
_diffrn_measurement_device_type 'CCD area detector'
_diffrn_measurement_method 'phi and omega scans'
_diffrn_radiation_monochromator graphite
_diffrn_radiation_source 'fine-focus sealed tube'
_diffrn_radiation_type MoK\a
_diffrn_radiation_wavelength 0.71073
_diffrn_reflns_av_R_equivalents 0.0574
_diffrn_reflns_av_sigmaI/netI 0.0493
_diffrn_reflns_limit_h_max 14
_diffrn_reflns_limit_h_min -20
_diffrn_reflns_limit_k_max 19
_diffrn_reflns_limit_k_min -18
_diffrn_reflns_limit_l_max 16
_diffrn_reflns_limit_l_min -12
_diffrn_reflns_number 20715
_diffrn_reflns_theta_full 23.27
_diffrn_reflns_theta_max 23.27
_diffrn_reflns_theta_min 1.13
_exptl_absorpt_coefficient_mu 1.993
_exptl_absorpt_correction_T_max 1.000
_exptl_absorpt_correction_T_min 0.662
_exptl_absorpt_correction_type empirical
_exptl_absorpt_process_details SADABS
_exptl_crystal_colour BLACK
_exptl_crystal_density_diffrn 1.943
_exptl_crystal_density_method 'not measured'
_exptl_crystal_description PLATE
_exptl_crystal_F_000 2636
_exptl_crystal_size_max 0.36
_exptl_crystal_size_mid 0.21
_exptl_crystal_size_min 0.04
_refine_diff_density_max 1.379
_refine_diff_density_min -0.910
_refine_diff_density_rms 0.179
_refine_ls_extinction_coef 0.00001(3)
_refine_ls_extinction_expression Fc^*^=kFc[1+0.001xFc^2^\l^3^/sin(2\q)]^-1/4^
_refine_ls_extinction_method SHELXL
_refine_ls_goodness_of_fit_ref 1.050
_refine_ls_hydrogen_treatment constr
_refine_ls_matrix_type full
_refine_ls_number_parameters 573
_refine_ls_number_reflns 6768
_refine_ls_number_restraints 0
_refine_ls_restrained_S_all 1.050
_refine_ls_R_factor_all 0.0890
_refine_ls_R_factor_gt 0.0630
_refine_ls_shift/su_max 0.162
_refine_ls_shift/su_mean 0.005
_refine_ls_structure_factor_coef Fsqd
_refine_ls_weighting_details 'calc w=1/[\s^2^(Fo^2^)+(0.0647P)^2^+73.5769P] where P=(Fo^2^+2Fc^2^)/3'
_refine_ls_weighting_scheme calc
_refine_ls_wR_factor_gt 0.1485
_refine_ls_wR_factor_ref 0.1699
_reflns_number_gt 5030
_reflns_number_total 6768
_reflns_threshold_expression >2sigma(I)
_cod_data_source_file om050941qsi20051102_064754.cif
_cod_data_source_block 2_(pg117ff)
_cod_depositor_comments
;
The following automatic conversions were performed:

'_symmetry_cell_setting' value 'Monoclinic' changed to 'monoclinic'
according to /home/saulius/struct/CIF-dictionaries/cif_core.dic
dictionary named 'cif_core.dic' version 2.4.1 from
2010-06-29.

'_exptl_absorpt_correction_type' value 'EMPIRICAL'
changed to 'empirical' according to
/home/saulius/struct/CIF-dictionaries/cif_core.dic dictionary named
'cif_core.dic' version 2.4.1 from 2010-06-29.

Automatic conversion script
Id: cif_fix_values 1715 2011-07-08 13:25:40Z adriana 
;
_cod_original_sg_symbol_H-M P2(1)/c
_cod_original_formula_sum 'C37.50 H19 Cl N2 O15 Ru6'
_cod_database_code 4074846

loop_
_symmetry_equiv_pos_as_xyz
'x, y, z'
'-x, y+1/2, -z+1/2'
'-x, -y, -z'
'x, -y-1/2, z-1/2'

loop_
_atom_site_label
_atom_site_type_symbol
_atom_site_fract_x
_atom_site_fract_y
_atom_site_fract_z
_atom_site_U_iso_or_equiv
_atom_site_adp_type
_atom_site_occupancy
_atom_site_symmetry_multiplicity
_atom_site_calc_flag
_atom_site_refinement_flags
C1 C 0.8804(7) 0.5940(7) 0.8707(8) 0.046(3) Uani 1 1 d .
C2 C 0.9411(8) 0.5474(10) 0.8603(10) 0.067(4) Uani 1 1 d .
H2 H 0.9360 0.4939 0.8579 0.081 Uiso 1 1 calc R
C3 C 1.0068(9) 0.5802(13) 0.8536(12) 0.088(6) Uani 1 1 d .
H3 H 1.0478 0.5496 0.8469 0.106 Uiso 1 1 calc R
C4 C 1.0136(9) 0.6581(13) 0.8566(12) 0.089(6) Uani 1 1 d .
H4 H 1.0585 0.6811 0.8483 0.106 Uiso 1 1 calc R
C5 C 0.9552(9) 0.7027(10) 0.8719(10) 0.074(5) Uani 1 1 d .
C6 C 0.9624(11) 0.7897(12) 0.8718(14) 0.116(8) Uani 1 1 d .
H6A H 1.0061 0.8040 0.8464 0.174 Uiso 1 1 calc R
H6B H 0.9660 0.8086 0.9319 0.174 Uiso 1 1 calc R
H6C H 0.9195 0.8118 0.8370 0.174 Uiso 1 1 calc R
C7 C 0.6428(6) 0.4609(6) 0.7471(8) 0.038(3) Uani 1 1 d .
C8 C 0.6747(6) 0.5046(6) 0.8191(7) 0.031(2) Uani 1 1 d .
C9 C 0.6695(6) 0.5363(6) 0.9026(8) 0.038(3) Uani 1 1 d .
C10 C 0.5924(6) 0.5286(6) 0.9340(8) 0.035(3) Uani 1 1 d .
H10A H 0.5887 0.5666 0.9803 0.043 Uiso 1 1 calc R
H10B H 0.5549 0.5410 0.8843 0.043 Uiso 1 1 calc R
C11 C 0.5730(7) 0.4810(6) 0.6876(8) 0.042(3) Uani 1 1 d .
C12 C 0.5556(8) 0.5565(8) 0.6592(9) 0.060(4) Uani 1 1 d .
H12 H 0.5899 0.5959 0.6733 0.072 Uiso 1 1 calc R
C13 C 0.4878(9) 0.5728(9) 0.6103(11) 0.078(5) Uani 1 1 d .
H13 H 0.4768 0.6232 0.5920 0.094 Uiso 1 1 calc R
C14 C 0.4363(9) 0.5151(11) 0.5882(13) 0.090(6) Uani 1 1 d .
H14 H 0.3907 0.5264 0.5553 0.108 Uiso 1 1 calc R
C15 C 0.4527(9) 0.4430(11) 0.6147(12) 0.085(5) Uani 1 1 d .
H15 H 0.4176 0.4045 0.5997 0.102 Uiso 1 1 calc R
C16 C 0.5202(8) 0.4227(8) 0.6638(10) 0.061(4) Uani 1 1 d .
H16 H 0.5302 0.3717 0.6804 0.073 Uiso 1 1 calc R
C17 C 0.5748(6) 0.4496(7) 0.9699(9) 0.044(3) Uani 1 1 d .
C18 C 0.5949(8) 0.4299(9) 1.0580(10) 0.064(4) Uani 1 1 d .
H18 H 0.6223 0.4646 1.0962 0.077 Uiso 1 1 calc R
C19 C 0.5750(10) 0.3595(11) 1.0907(13) 0.086(6) Uani 1 1 d .
H19 H 0.5880 0.3477 1.1507 0.104 Uiso 1 1 calc R
C20 C 0.5364(11) 0.3070(10) 1.0349(18) 0.094(7) Uani 1 1 d .
H20 H 0.5235 0.2594 1.0569 0.113 Uiso 1 1 calc R
C21 C 0.5171(9) 0.3243(9) 0.9488(16) 0.084(6) Uani 1 1 d .
H21 H 0.4914 0.2883 0.9109 0.100 Uiso 1 1 calc R
C22 C 0.5349(8) 0.3957(8) 0.9153(11) 0.059(4) Uani 1 1 d .
H22 H 0.5200 0.4074 0.8556 0.071 Uiso 1 1 calc R
C90 C 0.844(6) 0.090(4) 0.892(7) 0.31(7) Uani 0.50 1 d PG
H90A H 0.8409 0.1045 0.8302 0.369 Uiso 0.50 1 calc PR
H90B H 0.8109 0.0457 0.8908 0.369 Uiso 0.50 1 calc PR
C100 C 0.7923(7) 0.4744(7) 1.0446(9) 0.048(3) Uani 1 1 d .
C101 C 0.8501(9) 0.6186(10) 1.0673(11) 0.072(4) Uani 1 1 d .
C102 C 0.7065(8) 0.6085(8) 1.0856(9) 0.057(4) Uani 1 1 d .
C201 C 0.7482(7) 0.6913(8) 0.7366(9) 0.049(3) Uani 1 1 d .
C202 C 0.6273(8) 0.6935(7) 0.8095(8) 0.050(3) Uani 1 1 d .
C301 C 0.8572(10) 0.7859(10) 1.0308(11) 0.074(5) Uani 1 1 d .
C302 C 0.7864(10) 0.8210(12) 0.8650(11) 0.080(5) Uani 1 1 d .
C303 C 0.7053(9) 0.7572(8) 0.9805(9) 0.059(4) Uani 1 1 d .
C401 C 0.8577(8) 0.3886(10) 0.9113(11) 0.069(4) Uani 1 1 d .
C402 C 0.7251(9) 0.3564(9) 0.9476(11) 0.068(4) Uani 1 1 d .
C501 C 0.8448(9) 0.4695(9) 0.6940(10) 0.068(4) Uani 1 1 d .
C502 C 0.7327(9) 0.5473(8) 0.6213(11) 0.062(4) Uani 1 1 d .
C601 C 0.6762(10) 0.3504(8) 0.6244(13) 0.070(5) Uani 1 1 d .
C602 C 0.6468(9) 0.2834(9) 0.7799(11) 0.067(4) Uani 1 1 d .
C603 C 0.7972(10) 0.3009(9) 0.7376(12) 0.078(5) Uani 1 1 d .
N1 N 0.8094(5) 0.5655(5) 0.8709(6) 0.036(2) Uani 1 1 d .
N2 N 0.8883(6) 0.6700(7) 0.8817(7) 0.056(3) Uani 1 1 d .
O100 O 0.8090(6) 0.4446(6) 1.1116(7) 0.077(3) Uani 1 1 d .
O101 O 0.9029(7) 0.6289(8) 1.1156(8) 0.103(4) Uani 1 1 d .
O102 O 0.6713(6) 0.6220(7) 1.1400(7) 0.079(3) Uani 1 1 d .
O201 O 0.7682(6) 0.7299(6) 0.6826(7) 0.075(3) Uani 1 1 d .
O202 O 0.5736(6) 0.7309(6) 0.7968(7) 0.075(3) Uani 1 1 d .
O301 O 0.8903(8) 0.8207(9) 1.0842(9) 0.120(5) Uani 1 1 d .
O302 O 0.7761(10) 0.8729(8) 0.8197(9) 0.125(6) Uani 1 1 d .
O303 O 0.6518(7) 0.7724(6) 1.0050(8) 0.076(3) Uani 1 1 d .
O401 O 0.9090(7) 0.3517(7) 0.9130(9) 0.097(4) Uani 1 1 d .
O402 O 0.7077(6) 0.3008(6) 0.9781(8) 0.079(3) Uani 1 1 d .
O501 O 0.8969(7) 0.4431(9) 0.6700(9) 0.109(5) Uani 1 1 d .
O502 O 0.7178(7) 0.5674(6) 0.5505(7) 0.081(3) Uani 1 1 d .
O601 O 0.6562(8) 0.3464(6) 0.5494(9) 0.093(4) Uani 1 1 d .
O602 O 0.6092(8) 0.2365(6) 0.7991(9) 0.100(4) Uani 1 1 d .
O603 O 0.8477(9) 0.2664(9) 0.7267(12) 0.142(6) Uani 1 1 d .
Ru1 Ru 0.76321(6) 0.58415(6) 0.99312(7) 0.0423(3) Uani 1 1 d .
Ru2 Ru 0.71297(5) 0.63572(5) 0.82708(6) 0.0357(3) Uani 1 1 d .
Ru3 Ru 0.79553(6) 0.73096(6) 0.93708(7) 0.0514(3) Uani 1 1 d .
Ru4 Ru 0.76973(6) 0.44711(6) 0.90848(7) 0.0436(3) Uani 1 1 d .
Ru5 Ru 0.75957(6) 0.50874(6) 0.73591(7) 0.0407(3) Uani 1 1 d .
Ru6 Ru 0.70924(6) 0.36475(6) 0.74527(8) 0.0514(3) Uani 1 1 d .
Cl91 Cl 0.920(2) 0.032(2) 0.886(3) 0.44(3) Uani 0.50 1 d PG
Cl92 Cl 0.799(3) 0.132(3) 0.905(4) 0.71(7) Uani 0.50 1 d PG

loop_
_atom_site_aniso_label
_atom_site_aniso_U_11
_atom_site_aniso_U_22
_atom_site_aniso_U_33
_atom_site_aniso_U_23
_atom_site_aniso_U_13
_atom_site_aniso_U_12
C1 0.049(8) 0.046(8) 0.046(8) 0.004(6) 0.018(6) -0.013(6)
C2 0.042(9) 0.088(11) 0.073(10) 0.010(8) 0.013(7) -0.002(8)
C3 0.035(9) 0.125(17) 0.109(15) 0.015(12) 0.028(9) -0.011(10)
C4 0.047(10) 0.134(18) 0.088(13) 0.002(12) 0.021(9) -0.041(11)
C5 0.055(10) 0.101(13) 0.068(10) -0.005(9) 0.019(8) -0.035(10)
C6 0.097(15) 0.125(18) 0.136(18) -0.012(14) 0.050(13) -0.062(14)
C7 0.034(7) 0.022(6) 0.061(8) 0.002(6) 0.019(6) 0.008(5)
C8 0.039(7) 0.018(5) 0.033(6) -0.008(5) 0.001(5) 0.008(5)
C9 0.042(7) 0.018(6) 0.055(8) 0.008(5) 0.012(6) -0.005(5)
C10 0.035(6) 0.023(6) 0.051(7) -0.003(5) 0.014(5) 0.000(5)
C11 0.046(7) 0.031(7) 0.050(7) -0.015(6) 0.011(6) 0.001(6)
C12 0.058(9) 0.053(9) 0.065(9) -0.014(7) -0.009(7) -0.001(7)
C13 0.075(12) 0.056(10) 0.096(13) -0.014(9) -0.017(10) 0.021(9)
C14 0.055(11) 0.086(13) 0.121(15) -0.023(12) -0.021(10) 0.010(10)
C15 0.052(10) 0.095(14) 0.101(14) -0.019(11) -0.010(9) -0.013(10)
C16 0.070(10) 0.034(7) 0.077(10) -0.013(7) 0.004(8) -0.001(7)
C17 0.033(7) 0.038(7) 0.067(9) 0.006(6) 0.025(6) 0.006(6)
C18 0.047(9) 0.073(10) 0.075(11) 0.027(8) 0.020(7) 0.010(7)
C19 0.069(12) 0.095(14) 0.103(14) 0.061(12) 0.040(11) 0.034(11)
C20 0.080(14) 0.047(11) 0.17(2) 0.031(13) 0.066(15) 0.006(10)
C21 0.068(11) 0.047(10) 0.148(19) -0.012(11) 0.057(12) -0.006(8)
C22 0.055(9) 0.045(8) 0.084(10) 0.002(8) 0.032(8) -0.002(7)
C90 0.38(13) 0.18(7) 0.39(13) 0.16(8) 0.13(10) 0.24(9)
C100 0.048(8) 0.039(7) 0.057(8) 0.036(6) 0.003(6) 0.012(6)
C101 0.060(11) 0.093(12) 0.062(10) 0.014(9) 0.008(8) -0.009(9)
C102 0.068(10) 0.066(9) 0.038(8) 0.001(7) 0.010(7) -0.009(8)
C201 0.048(8) 0.053(8) 0.049(8) -0.002(7) 0.012(6) -0.008(6)
C202 0.057(9) 0.041(7) 0.048(8) -0.003(6) -0.004(7) -0.007(7)
C301 0.087(12) 0.082(11) 0.058(10) -0.014(9) 0.023(9) -0.031(10)
C302 0.075(12) 0.096(14) 0.067(11) -0.008(10) 0.002(9) -0.034(10)
C303 0.062(10) 0.059(9) 0.053(9) -0.014(7) -0.002(8) -0.007(8)
C401 0.046(9) 0.079(11) 0.086(11) 0.020(9) 0.022(8) 0.009(8)
C402 0.072(11) 0.053(10) 0.085(11) 0.016(8) 0.038(9) 0.018(8)
C501 0.067(10) 0.083(11) 0.061(9) 0.005(8) 0.030(8) 0.010(9)
C502 0.077(11) 0.044(8) 0.072(11) -0.012(8) 0.038(9) -0.010(7)
C601 0.087(12) 0.039(8) 0.090(13) -0.013(9) 0.037(10) 0.004(8)
C602 0.080(11) 0.045(9) 0.078(11) -0.009(8) 0.020(9) 0.019(8)
C603 0.086(13) 0.053(9) 0.103(13) 0.002(9) 0.040(10) 0.008(9)
N1 0.034(5) 0.031(5) 0.043(6) 0.005(4) 0.005(4) -0.005(4)
N2 0.048(7) 0.078(9) 0.043(6) 0.001(6) 0.011(5) -0.024(6)
O100 0.081(8) 0.081(7) 0.067(7) 0.038(6) 0.005(6) 0.026(6)
O101 0.069(8) 0.146(12) 0.087(9) 0.016(8) -0.017(7) -0.022(8)
O102 0.078(8) 0.106(9) 0.059(7) -0.015(6) 0.030(6) -0.013(6)
O201 0.108(9) 0.057(6) 0.066(7) 0.015(5) 0.036(6) -0.020(6)
O202 0.062(7) 0.067(7) 0.093(8) 0.007(6) -0.003(6) 0.020(6)
O301 0.120(12) 0.157(13) 0.081(9) -0.056(9) 0.008(8) -0.067(10)
O302 0.204(18) 0.071(9) 0.092(10) 0.022(8) -0.012(10) -0.038(10)
O303 0.074(8) 0.066(7) 0.090(8) -0.011(6) 0.019(7) 0.008(6)
O401 0.061(8) 0.090(9) 0.145(12) 0.014(8) 0.027(7) 0.038(7)
O402 0.094(8) 0.036(6) 0.110(9) 0.028(6) 0.031(7) 0.010(5)
O501 0.074(8) 0.150(12) 0.111(10) -0.012(9) 0.049(8) 0.027(8)
O502 0.126(10) 0.069(7) 0.048(6) 0.008(5) 0.014(6) -0.004(7)
O601 0.133(12) 0.067(8) 0.080(9) -0.029(7) 0.022(8) 0.012(7)
O602 0.138(12) 0.047(6) 0.128(11) -0.008(7) 0.062(9) -0.039(7)
O603 0.115(12) 0.133(13) 0.191(16) 0.005(11) 0.066(11) 0.081(11)
Ru1 0.0391(6) 0.0499(6) 0.0390(6) 0.0042(5) 0.0090(4) -0.0040(5)
Ru2 0.0404(6) 0.0301(5) 0.0372(6) -0.0001(4) 0.0071(4) -0.0041(4)
Ru3 0.0600(7) 0.0484(7) 0.0465(6) -0.0070(5) 0.0098(5) -0.0191(5)
Ru4 0.0368(6) 0.0405(6) 0.0555(7) 0.0108(5) 0.0139(5) 0.0077(4)
Ru5 0.0405(6) 0.0382(6) 0.0458(6) -0.0015(5) 0.0147(4) 0.0008(4)
Ru6 0.0536(7) 0.0300(6) 0.0745(8) -0.0054(5) 0.0232(6) 0.0065(5)
Cl91 0.46(7) 0.45(6) 0.42(6) 0.11(5) 0.04(5) -0.13(5)
Cl92 0.79(9) 0.53(6) 0.97(11) 0.59(8) 0.72(9) 0.50(7)

loop_
_atom_type_symbol
_atom_type_description
_atom_type_scat_dispersion_real
_atom_type_scat_dispersion_imag
_atom_type_scat_source
C C 0.0033 0.0016 'International Tables Vol C Tables 4.2.6.8 and 6.1.1.4'
H H 0.0000 0.0000 'International Tables Vol C Tables 4.2.6.8 and 6.1.1.4'
N N 0.0061 0.0033 'International Tables Vol C Tables 4.2.6.8 and 6.1.1.4'
O O 0.0106 0.0060 'International Tables Vol C Tables 4.2.6.8 and 6.1.1.4'
Ru Ru -1.2594 0.8363 'International Tables Vol C Tables 4.2.6.8 and 6.1.1.4'
Cl Cl 0.1484 0.1585 'International Tables Vol C Tables 4.2.6.8 and 6.1.1.4'

loop_
_geom_angle_atom_site_label_1
_geom_angle_atom_site_label_2
_geom_angle_atom_site_label_3
_geom_angle
N2 C1 N1 116.0(11)
N2 C1 C2 120.9(12)
N1 C1 C2 123.2(12)
C3 C2 C1 119.4(16)
C3 C2 H2 120.3
C1 C2 H2 120.3
C2 C3 C4 119.9(17)
C2 C3 H3 120.0
C4 C3 H3 120.0
C3 C4 C5 120.2(15)
C3 C4 H4 119.9
C5 C4 H4 119.9
C4 C5 N2 120.7(16)
C4 C5 C6 119.8(15)
N2 C5 C6 119.4(16)
C5 C6 H6A 109.5
C5 C6 H6B 109.5
H6A C6 H6B 109.5
C5 C6 H6C 109.5
H6A C6 H6C 109.5
H6B C6 H6C 109.5
C8 C7 C11 125.3(9)
C8 C7 Ru6 105.5(8)
C11 C7 Ru6 129.2(8)
C8 C7 Ru5 64.4(6)
C11 C7 Ru5 126.0(8)
Ru6 C7 Ru5 75.1(3)
C7 C8 C9 148.8(11)
C7 C8 Ru5 79.3(7)
C9 C8 Ru5 131.9(8)
C7 C8 Ru4 115.7(7)
C9 C8 Ru4 76.7(6)
Ru5 C8 Ru4 79.2(4)
C7 C8 Ru2 130.6(8)
C9 C8 Ru2 68.3(6)
Ru5 C8 Ru2 76.5(3)
Ru4 C8 Ru2 101.2(4)
C8 C9 C10 114.7(10)
C8 C9 Ru1 125.0(8)
C10 C9 Ru1 120.0(8)
C8 C9 Ru2 76.9(6)
C10 C9 Ru2 127.8(7)
Ru1 C9 Ru2 74.6(3)
C8 C9 Ru4 68.6(6)
C10 C9 Ru4 130.8(7)
Ru1 C9 Ru4 72.3(3)
Ru2 C9 Ru4 101.3(4)
C17 C10 C9 115.5(9)
C17 C10 H10A 108.4
C9 C10 H10A 108.4
C17 C10 H10B 108.4
C9 C10 H10B 108.4
H10A C10 H10B 107.5
C12 C11 C16 118.3(12)
C12 C11 C7 122.8(11)
C16 C11 C7 118.8(11)
C13 C12 C11 120.3(13)
C13 C12 H12 119.8
C11 C12 H12 119.8
C12 C13 C14 120.7(15)
C12 C13 H13 119.6
C14 C13 H13 119.6
C15 C14 C13 119.2(16)
C15 C14 H14 120.4
C13 C14 H14 120.4
C14 C15 C16 122.9(16)
C14 C15 H15 118.5
C16 C15 H15 118.5
C15 C16 C11 118.6(14)
C15 C16 H16 120.7
C11 C16 H16 120.7
C18 C17 C22 117.5(13)
C18 C17 C10 121.7(12)
C22 C17 C10 120.8(12)
C17 C18 C19 121.0(17)
C17 C18 H18 119.5
C19 C18 H18 119.5
C20 C19 C18 120.2(17)
C20 C19 H19 119.9
C18 C19 H19 119.9
C21 C20 C19 119.9(17)
C21 C20 H20 120.0
C19 C20 H20 120.0
C20 C21 C22 120.7(18)
C20 C21 H21 119.7
C22 C21 H21 119.7
C17 C22 C21 120.7(16)
C17 C22 H22 119.6
C21 C22 H22 119.6
Cl92 C90 Cl91 172(10)
Cl92 C90 H90A 92.3
Cl91 C90 H90A 92.4
Cl92 C90 H90B 92.6
Cl91 C90 H90B 92.6
H90A C90 H90B 103.0
O100 C100 Ru1 139.8(12)
O100 C100 Ru4 139.7(11)
Ru1 C100 Ru4 80.4(4)
O101 C101 Ru1 170.5(16)
O102 C102 Ru1 178.4(14)
O201 C201 Ru2 175.6(12)
O202 C202 Ru2 178.5(13)
O301 C301 Ru3 176.4(18)
O302 C302 Ru3 175.1(16)
O303 C303 Ru3 179.1(13)
O401 C401 Ru4 177.9(15)
O402 C402 Ru4 170.3(15)
O501 C501 Ru5 177.5(15)
O502 C502 Ru5 176.6(13)
O601 C601 Ru6 175.8(14)
O602 C602 Ru6 178.7(16)
O603 C603 Ru6 174.7(17)
C1 N1 Ru1 114.7(7)
C1 N1 Ru2 121.1(7)
Ru1 N1 Ru2 77.7(3)
C1 N1 Ru4 130.6(8)
Ru1 N1 Ru4 75.4(3)
Ru2 N1 Ru4 108.3(4)
C1 N1 Ru5 113.7(7)
Ru1 N1 Ru5 131.5(4)
Ru2 N1 Ru5 76.4(3)
Ru4 N1 Ru5 74.9(3)
C1 N2 C5 118.6(13)
C1 N2 Ru3 116.0(8)
C5 N2 Ru3 124.7(11)
C102 Ru1 C101 89.1(7)
C102 Ru1 C100 93.6(6)
C101 Ru1 C100 85.2(6)
C102 Ru1 N1 168.7(5)
C101 Ru1 N1 99.5(5)
C100 Ru1 N1 94.3(4)
C102 Ru1 C9 95.2(5)
C101 Ru1 C9 174.7(6)
C100 Ru1 C9 91.5(5)
N1 Ru1 C9 76.5(4)
C102 Ru1 Ru4 127.4(4)
C101 Ru1 Ru4 117.9(5)
C100 Ru1 Ru4 49.9(4)
N1 Ru1 Ru4 54.2(2)
C9 Ru1 Ru4 56.9(3)
C102 Ru1 Ru2 117.5(4)
C101 Ru1 Ru2 126.4(5)
C100 Ru1 Ru2 132.9(4)
N1 Ru1 Ru2 51.4(2)
C9 Ru1 Ru2 53.8(3)
Ru4 Ru1 Ru2 83.17(5)
C102 Ru1 Ru3 100.4(4)
C101 Ru1 Ru3 72.5(5)
C100 Ru1 Ru3 153.4(4)
N1 Ru1 Ru3 75.7(2)
C9 Ru1 Ru3 109.5(3)
Ru4 Ru1 Ru3 129.53(5)
Ru2 Ru1 Ru3 58.14(4)
C202 Ru2 C201 88.8(6)
C202 Ru2 N1 170.2(5)
C201 Ru2 N1 100.0(5)
C202 Ru2 C9 98.2(5)
C201 Ru2 C9 160.7(5)
N1 Ru2 C9 75.0(4)
C202 Ru2 C8 106.1(5)
C201 Ru2 C8 125.9(5)
N1 Ru2 C8 72.4(3)
C9 Ru2 C8 34.8(4)
C202 Ru2 Ru3 98.6(4)
C201 Ru2 Ru3 85.3(4)
N1 Ru2 Ru3 77.9(2)
C9 Ru2 Ru3 111.2(3)
C8 Ru2 Ru3 139.7(3)
C202 Ru2 Ru1 119.3(4)
C201 Ru2 Ru1 138.4(4)
N1 Ru2 Ru1 51.0(2)
C9 Ru2 Ru1 51.6(3)
C8 Ru2 Ru1 78.0(2)
Ru3 Ru2 Ru1 62.06(4)
C202 Ru2 Ru5 131.6(4)
C201 Ru2 Ru5 83.5(4)
N1 Ru2 Ru5 54.6(2)
C9 Ru2 Ru5 78.4(3)
C8 Ru2 Ru5 47.6(3)
Ru3 Ru2 Ru5 127.99(5)
Ru1 Ru2 Ru5 96.38(5)
C302 Ru3 C303 89.3(7)
C302 Ru3 C301 90.9(7)
C303 Ru3 C301 94.1(6)
C302 Ru3 N2 100.7(6)
C303 Ru3 N2 165.3(5)
C301 Ru3 N2 96.5(6)
C302 Ru3 Ru2 98.7(5)
C303 Ru3 Ru2 85.6(4)
C301 Ru3 Ru2 170.4(5)
N2 Ru3 Ru2 82.2(3)
C302 Ru3 Ru1 157.7(5)
C303 Ru3 Ru1 83.5(4)
C301 Ru3 Ru1 110.6(5)
N2 Ru3 Ru1 83.2(3)
Ru2 Ru3 Ru1 59.80(4)
C401 Ru4 C402 86.8(6)
C401 Ru4 C100 92.5(6)
C402 Ru4 C100 85.2(6)
C401 Ru4 N1 101.2(5)
C402 Ru4 N1 171.2(5)
C100 Ru4 N1 90.8(4)
C401 Ru4 C8 145.2(6)
C402 Ru4 C8 103.0(6)
C100 Ru4 C8 121.2(4)
N1 Ru4 C8 72.4(4)
C401 Ru4 C9 171.9(5)
C402 Ru4 C9 101.1(5)
C100 Ru4 C9 86.6(4)
N1 Ru4 C9 70.8(3)
C8 Ru4 C9 34.7(4)
C401 Ru4 Ru1 123.4(5)
C402 Ru4 Ru1 122.1(5)
C100 Ru4 Ru1 49.8(3)
N1 Ru4 Ru1 50.3(2)
C8 Ru4 Ru1 79.7(2)
C9 Ru4 Ru1 50.8(3)
C401 Ru4 Ru5 100.2(5)
C402 Ru4 Ru5 128.8(5)
C100 Ru4 Ru5 143.9(3)
N1 Ru4 Ru5 53.6(2)
C8 Ru4 Ru5 47.9(3)
C9 Ru4 Ru5 76.2(3)
Ru1 Ru4 Ru5 96.01(5)
C401 Ru4 Ru6 88.9(5)
C402 Ru4 Ru6 74.4(5)
C100 Ru4 Ru6 159.5(3)
N1 Ru4 Ru6 108.9(2)
C8 Ru4 Ru6 62.8(2)
C9 Ru4 Ru6 94.8(3)
Ru1 Ru4 Ru6 142.07(5)
Ru5 Ru4 Ru6 55.31(4)
C502 Ru5 C501 86.7(6)
C502 Ru5 C8 116.3(5)
C501 Ru5 C8 152.5(5)
C502 Ru5 C7 93.8(5)
C501 Ru5 C7 134.7(6)
C8 Ru5 C7 36.3(4)
C502 Ru5 N1 133.3(5)
C501 Ru5 N1 101.9(5)
C8 Ru5 N1 74.0(4)
C7 Ru5 N1 109.9(4)
C502 Ru5 Ru6 109.6(4)
C501 Ru5 Ru6 89.1(5)
C8 Ru5 Ru6 69.8(3)
C7 Ru5 Ru6 48.3(3)
N1 Ru5 Ru6 116.3(2)
C502 Ru5 Ru2 96.8(4)
C501 Ru5 Ru2 140.5(5)
C8 Ru5 Ru2 55.9(3)
C7 Ru5 Ru2 84.5(3)
N1 Ru5 Ru2 49.0(2)
Ru6 Ru5 Ru2 125.67(5)
C502 Ru5 Ru4 168.7(5)
C501 Ru5 Ru4 102.8(5)
C8 Ru5 Ru4 52.9(3)
C7 Ru5 Ru4 75.1(3)
N1 Ru5 Ru4 51.4(2)
Ru6 Ru5 Ru4 64.87(4)
Ru2 Ru5 Ru4 80.03(4)
C601 Ru6 C602 92.5(7)
C601 Ru6 C603 91.5(7)
C602 Ru6 C603 96.8(6)
C601 Ru6 C7 90.4(6)
C602 Ru6 C7 102.7(5)
C603 Ru6 C7 160.3(6)
C601 Ru6 Ru5 98.1(5)
C602 Ru6 Ru5 156.6(4)
C603 Ru6 Ru5 103.7(5)
C7 Ru6 Ru5 56.7(3)
C601 Ru6 Ru4 157.8(4)
C602 Ru6 Ru4 107.2(5)
C603 Ru6 Ru4 96.1(5)
C7 Ru6 Ru4 75.6(3)
Ru5 Ru6 Ru4 59.81(4)

loop_
_geom_bond_atom_site_label_1
_geom_bond_atom_site_label_2
_geom_bond_distance
C1 N2 1.333(16)
C1 N1 1.382(15)
C1 C2 1.393(19)
C2 C3 1.34(2)
C2 H2 0.9300
C3 C4 1.35(3)
C3 H3 0.9300
C4 C5 1.36(2)
C4 H4 0.9300
C5 N2 1.367(17)
C5 C6 1.51(2)
C6 H6A 0.9600
C6 H6B 0.9600
C6 H6C 0.9600
C7 C8 1.387(16)
C7 C11 1.497(17)
C7 Ru6 2.059(10)
C7 Ru5 2.305(11)
C8 C9 1.392(15)
C8 Ru5 2.115(11)
C8 Ru4 2.277(10)
C8 Ru2 2.373(10)
C9 C10 1.544(15)
C9 Ru1 2.200(12)
C9 Ru2 2.264(10)
C9 Ru4 2.381(11)
C10 C17 1.521(16)
C10 H10A 0.9700
C10 H10B 0.9700
C11 C12 1.399(18)
C11 C16 1.406(18)
C12 C13 1.38(2)
C12 H12 0.9300
C13 C14 1.38(2)
C13 H13 0.9300
C14 C15 1.33(2)
C14 H14 0.9300
C15 C16 1.39(2)
C15 H15 0.9300
C16 H16 0.9300
C17 C18 1.378(19)
C17 C22 1.385(19)
C18 C19 1.38(2)
C18 H18 0.9300
C19 C20 1.37(3)
C19 H19 0.9300
C20 C21 1.34(3)
C20 H20 0.9300
C21 C22 1.39(2)
C21 H21 0.9300
C22 H22 0.9300
C90 Cl92 1.14(6)
C90 Cl91 1.71(6)
C90 H90A 0.9700
C90 H90B 0.9700
C100 O100 1.143(14)
C100 Ru1 2.095(11)
C100 Ru4 2.098(14)
C101 O101 1.141(17)
C101 Ru1 1.907(17)
C102 O102 1.131(16)
C102 Ru1 1.892(15)
C201 O201 1.151(15)
C201 Ru2 1.854(13)
C202 O202 1.165(16)
C202 Ru2 1.840(15)
C301 O301 1.118(17)
C301 Ru3 1.936(17)
C302 O302 1.13(2)
C302 Ru3 1.90(2)
C303 O303 1.118(17)
C303 Ru3 1.899(17)
C401 O401 1.126(17)
C401 Ru4 1.889(16)
C402 O402 1.130(16)
C402 Ru4 1.898(16)
C501 O501 1.152(17)
C501 Ru5 1.876(15)
C502 O502 1.125(17)
C502 Ru5 1.861(18)
C601 O601 1.146(19)
C601 Ru6 1.86(2)
C602 O602 1.124(18)
C602 Ru6 1.924(18)
C603 O603 1.125(19)
C603 Ru6 1.959(17)
N1 Ru1 2.152(9)
N1 Ru2 2.164(9)
N1 Ru4 2.269(9)
N1 Ru5 2.337(9)
N2 Ru3 2.242(12)
Ru1 Ru4 2.7059(17)
Ru1 Ru2 2.7069(16)
Ru1 Ru3 2.7669(17)
Ru2 Ru3 2.6603(15)
Ru2 Ru5 2.7855(15)
Ru4 Ru5 2.8022(17)
Ru4 Ru6 2.9351(18)
Ru5 Ru6 2.6658(17)

loop_
_geom_torsion_atom_site_label_1
_geom_torsion_atom_site_label_2
_geom_torsion_atom_site_label_3
_geom_torsion_atom_site_label_4
_geom_torsion
N2 C1 C2 C3 -6(2)
N1 C1 C2 C3 174.6(14)
C1 C2 C3 C4 0(3)
C2 C3 C4 C5 4(3)
C3 C4 C5 N2 -2(3)
C3 C4 C5 C6 -177.7(17)
C11 C7 C8 C9 63(2)
Ru6 C7 C8 C9 -115.4(18)
Ru5 C7 C8 C9 -180(2)
C11 C7 C8 Ru5 -117.3(11)
Ru6 C7 C8 Ru5 64.6(5)
C11 C7 C8 Ru4 170.2(9)
Ru6 C7 C8 Ru4 -7.8(9)
Ru5 C7 C8 Ru4 -72.4(6)
C11 C7 C8 Ru2 -55.7(16)
Ru6 C7 C8 Ru2 126.2(7)
Ru5 C7 C8 Ru2 61.6(8)
C7 C8 C9 C10 -8(2)
Ru5 C8 C9 C10 171.8(7)
Ru4 C8 C9 C10 -126.3(8)
Ru2 C8 C9 C10 125.8(9)
C7 C8 C9 Ru1 165.6(15)
Ru5 C8 C9 Ru1 -14.3(14)
Ru4 C8 C9 Ru1 47.6(7)
Ru2 C8 C9 Ru1 -60.3(6)
C7 C8 C9 Ru2 -134.1(19)
Ru5 C8 C9 Ru2 46.0(9)
Ru4 C8 C9 Ru2 107.9(3)
C7 C8 C9 Ru4 118.0(19)
Ru5 C8 C9 Ru4 -62.0(8)
Ru2 C8 C9 Ru4 -107.9(3)
C8 C9 C10 C17 78.1(13)
Ru1 C9 C10 C17 -96.1(11)
Ru2 C9 C10 C17 170.4(9)
Ru4 C9 C10 C17 -4.2(16)
C8 C7 C11 C12 39.8(18)
Ru6 C7 C11 C12 -142.6(11)
Ru5 C7 C11 C12 -42.2(16)
C8 C7 C11 C16 -136.0(13)
Ru6 C7 C11 C16 41.6(16)
Ru5 C7 C11 C16 142.0(10)
C16 C11 C12 C13 1(2)
C7 C11 C12 C13 -174.8(13)
C11 C12 C13 C14 0(3)
C12 C13 C14 C15 0(3)
C13 C14 C15 C16 0(3)
C14 C15 C16 C11 1(3)
C12 C11 C16 C15 -1(2)
C7 C11 C16 C15 174.7(13)
C9 C10 C17 C18 86.8(14)
C9 C10 C17 C22 -95.9(13)
C22 C17 C18 C19 -0.9(19)
C10 C17 C18 C19 176.5(12)
C17 C18 C19 C20 2(2)
C18 C19 C20 C21 -1(3)
C19 C20 C21 C22 -1(3)
C18 C17 C22 C21 -0.8(19)
C10 C17 C22 C21 -178.2(11)
C20 C21 C22 C17 2(2)
N2 C1 N1 Ru1 -61.4(12)
C2 C1 N1 Ru1 118.3(12)
N2 C1 N1 Ru2 28.8(14)
C2 C1 N1 Ru2 -151.5(11)
N2 C1 N1 Ru4 -153.1(9)
C2 C1 N1 Ru4 26.6(18)
N2 C1 N1 Ru5 116.8(10)
C2 C1 N1 Ru5 -63.5(14)
N1 C1 N2 C5 -172.6(11)
C2 C1 N2 C5 7.7(19)
N1 C1 N2 Ru3 17.1(14)
C2 C1 N2 Ru3 -162.6(10)
C4 C5 N2 C1 -4(2)
C6 C5 N2 C1 171.8(14)
C4 C5 N2 Ru3 165.4(12)
C6 C5 N2 Ru3 -19(2)
Ru4 C100 Ru1 N1 -34.0(4)
O100 C100 Ru1 C9 -134.9(17)
Ru4 C100 Ru1 C9 42.6(4)
O100 C100 Ru1 Ru4 -177.5(19)
O100 C100 Ru1 Ru2 -173.3(14)
Ru4 C100 Ru1 Ru2 4.2(6)
O100 C100 Ru1 Ru3 82.4(19)
Ru4 C100 Ru1 Ru3 -100.1(8)
C1 N1 Ru1 C102 129(2)
Ru2 N1 Ru1 C102 10(3)
Ru4 N1 Ru1 C102 -102(2)
Ru5 N1 Ru1 C102 -49(3)
C1 N1 Ru1 C101 -10.7(10)
Ru2 N1 Ru1 C101 -129.5(5)
Ru4 N1 Ru1 C101 117.6(5)
Ru5 N1 Ru1 C101 171.5(7)
C1 N1 Ru1 C100 -96.6(9)
Ru2 N1 Ru1 C100 144.6(4)
Ru4 N1 Ru1 C100 31.8(4)
Ru5 N1 Ru1 C100 85.7(6)
C1 N1 Ru1 C9 172.9(9)
Ru2 N1 Ru1 C9 54.1(3)
Ru4 N1 Ru1 C9 -58.8(3)
Ru5 N1 Ru1 C9 -4.9(5)
C1 N1 Ru1 Ru4 -128.4(9)
Ru2 N1 Ru1 Ru4 112.8(3)
Ru5 N1 Ru1 Ru4 53.9(4)
C1 N1 Ru1 Ru2 118.8(9)
Ru4 N1 Ru1 Ru2 -112.8(3)
Ru5 N1 Ru1 Ru2 -58.9(4)
C1 N1 Ru1 Ru3 58.4(8)
Ru2 N1 Ru1 Ru3 -60.44(17)
Ru4 N1 Ru1 Ru3 -173.3(2)
Ru5 N1 Ru1 Ru3 -119.4(5)
C8 C9 Ru1 C102 -178.1(9)
C10 C9 Ru1 C102 -4.5(9)
Ru2 C9 Ru1 C102 120.6(5)
Ru4 C9 Ru1 C102 -131.9(5)
C8 C9 Ru1 C101 -33(6)
C10 C9 Ru1 C101 141(6)
Ru2 C9 Ru1 C101 -94(6)
Ru4 C9 Ru1 C101 14(6)
C8 C9 Ru1 C100 -84.4(9)
C10 C9 Ru1 C100 89.2(8)
Ru2 C9 Ru1 C100 -145.7(4)
Ru4 C9 Ru1 C100 -38.1(4)
C8 C9 Ru1 N1 9.7(8)
C10 C9 Ru1 N1 -176.7(8)
Ru2 C9 Ru1 N1 -51.6(3)
Ru4 C9 Ru1 N1 55.9(3)
C8 C9 Ru1 Ru4 -46.2(8)
C10 C9 Ru1 Ru4 127.4(8)
Ru2 C9 Ru1 Ru4 -107.5(3)
C8 C9 Ru1 Ru2 61.3(8)
C10 C9 Ru1 Ru2 -125.1(9)
Ru4 C9 Ru1 Ru2 107.5(3)
C8 C9 Ru1 Ru3 78.9(9)
C10 C9 Ru1 Ru3 -107.5(7)
Ru2 C9 Ru1 Ru3 17.6(3)
Ru4 C9 Ru1 Ru3 125.13(15)
Ru5 N1 Ru2 C201 -74.6(4)
C1 N1 Ru2 C9 -164.0(10)
Ru1 N1 Ru2 C9 -52.4(3)
Ru4 N1 Ru2 C9 17.5(4)
Ru5 N1 Ru2 C9 86.3(4)
C1 N1 Ru2 C8 159.7(9)
Ru1 N1 Ru2 C8 -88.7(3)
Ru4 N1 Ru2 C8 -18.8(4)
Ru5 N1 Ru2 C8 50.0(3)
C1 N1 Ru2 Ru3 -47.9(8)
Ru1 N1 Ru2 Ru3 63.71(18)
Ru4 N1 Ru2 Ru3 133.6(4)
Ru5 N1 Ru2 Ru3 -157.6(2)
C1 N1 Ru2 Ru1 -111.6(9)
Ru4 N1 Ru2 Ru1 69.9(3)
Ru5 N1 Ru2 Ru1 138.7(3)
C1 N1 Ru2 Ru5 109.7(9)
Ru1 N1 Ru2 Ru5 -138.7(3)
Ru4 N1 Ru2 Ru5 -68.8(3)
C8 C9 Ru2 C202 106.5(7)
C10 C9 Ru2 C202 -4.7(11)
Ru1 C9 Ru2 C202 -121.1(4)
Ru4 C9 Ru2 C202 171.0(5)
C8 C9 Ru2 C201 -3.7(18)
C10 C9 Ru2 C201 -114.9(16)
Ru1 C9 Ru2 C201 128.7(14)
Ru4 C9 Ru2 C201 60.9(16)
C8 C9 Ru2 N1 -80.7(7)
C10 C9 Ru2 N1 168.1(11)
Ru1 C9 Ru2 N1 51.8(3)
Ru4 C9 Ru2 N1 -16.1(4)
C10 C9 Ru2 C8 -111.2(13)
Ru1 C9 Ru2 C8 132.4(7)
Ru4 C9 Ru2 C8 64.6(6)
C8 C9 Ru2 Ru3 -151.0(6)
C10 C9 Ru2 Ru3 97.8(10)
Ru1 C9 Ru2 Ru3 -18.5(3)
Ru4 C9 Ru2 Ru3 -86.4(4)
C8 C9 Ru2 Ru1 -132.4(7)
C10 C9 Ru2 Ru1 116.3(11)
Ru4 C9 Ru2 Ru1 -67.9(3)
C8 C9 Ru2 Ru5 -24.5(6)
C10 C9 Ru2 Ru5 -135.7(10)
Ru1 C9 Ru2 Ru5 107.9(3)
Ru4 C9 Ru2 Ru5 40.1(3)
C7 C8 Ru2 C202 69.5(11)
C9 C8 Ru2 C202 -81.1(8)
Ru5 C8 Ru2 C202 132.3(5)
Ru4 C8 Ru2 C202 -151.8(5)
C7 C8 Ru2 C201 -30.9(12)
C9 C8 Ru2 C201 178.5(7)
Ru5 C8 Ru2 C201 31.9(6)
Ru4 C8 Ru2 C201 107.8(6)
C7 C8 Ru2 N1 -120.6(11)
C9 C8 Ru2 N1 88.8(7)
Ru5 C8 Ru2 N1 -57.8(3)
Ru4 C8 Ru2 N1 18.1(4)
C7 C8 Ru2 C9 150.6(14)
Ru5 C8 Ru2 C9 -146.6(8)
Ru4 C8 Ru2 C9 -70.7(6)
C7 C8 Ru2 Ru3 -165.0(8)
C9 C8 Ru2 Ru3 44.4(8)
Ru5 C8 Ru2 Ru3 -102.2(3)
Ru4 C8 Ru2 Ru3 -26.4(6)
C7 C8 Ru2 Ru1 -173.1(10)
C9 C8 Ru2 Ru1 36.3(6)
Ru5 C8 Ru2 Ru1 -110.4(3)
Ru4 C8 Ru2 Ru1 -34.5(3)
C7 C8 Ru2 Ru5 -62.8(9)
C9 C8 Ru2 Ru5 146.6(8)
Ru4 C8 Ru2 Ru5 75.9(4)
C102 Ru1 Ru2 C202 1.1(7)
C101 Ru1 Ru2 C202 -110.2(8)
C100 Ru1 Ru2 C202 126.7(7)
N1 Ru1 Ru2 C202 178.8(5)
C9 Ru1 Ru2 C202 76.3(6)
Ru4 Ru1 Ru2 C202 129.9(4)
Ru3 Ru1 Ru2 C202 -84.1(4)
C102 Ru1 Ru2 C201 127.6(8)
C101 Ru1 Ru2 C201 16.3(9)
C100 Ru1 Ru2 C201 -106.8(8)
N1 Ru1 Ru2 C201 -54.6(7)
C9 Ru1 Ru2 C201 -157.1(7)
Ru4 Ru1 Ru2 C201 -103.5(6)
Ru3 Ru1 Ru2 C201 42.5(6)
C102 Ru1 Ru2 N1 -177.7(6)
C101 Ru1 Ru2 N1 71.0(7)
C100 Ru1 Ru2 N1 -52.1(6)
C9 Ru1 Ru2 N1 -102.5(5)
Ru4 Ru1 Ru2 N1 -48.9(3)
Ru3 Ru1 Ru2 N1 97.1(3)
C102 Ru1 Ru2 C9 -75.3(6)
C101 Ru1 Ru2 C9 173.4(7)
C100 Ru1 Ru2 C9 50.4(6)
N1 Ru1 Ru2 C9 102.5(5)
Ru4 Ru1 Ru2 C9 53.6(4)
Ru3 Ru1 Ru2 C9 -160.4(4)
C102 Ru1 Ru2 C8 -100.8(6)
C101 Ru1 Ru2 C8 147.9(7)
C100 Ru1 Ru2 C8 24.8(5)
N1 Ru1 Ru2 C8 76.9(4)
C9 Ru1 Ru2 C8 -25.5(4)
Ru4 Ru1 Ru2 C8 28.1(3)
Ru3 Ru1 Ru2 C8 174.1(3)
C102 Ru1 Ru2 Ru3 85.1(5)
C101 Ru1 Ru2 Ru3 -26.2(7)
C100 Ru1 Ru2 Ru3 -149.2(5)
N1 Ru1 Ru2 Ru3 -97.1(3)
C9 Ru1 Ru2 Ru3 160.4(4)
Ru4 Ru1 Ru2 Ru3 -146.01(5)
C102 Ru1 Ru2 Ru5 -144.9(5)
C101 Ru1 Ru2 Ru5 103.7(7)
C100 Ru1 Ru2 Ru5 -19.3(5)
N1 Ru1 Ru2 Ru5 32.8(3)
C9 Ru1 Ru2 Ru5 -69.7(4)
Ru4 Ru1 Ru2 Ru5 -16.09(4)
Ru3 Ru1 Ru2 Ru5 129.92(5)
Ru1 Ru2 Ru3 C302 -173.6(6)
Ru5 Ru2 Ru3 C302 111.1(6)
C202 Ru2 Ru3 C303 33.7(6)
C201 Ru2 Ru3 C303 121.7(6)
N1 Ru2 Ru3 C303 -137.0(5)
C9 Ru2 Ru3 C303 -68.6(6)
C8 Ru2 Ru3 C303 -94.0(6)
Ru1 Ru2 Ru3 C303 -85.0(5)
Ru5 Ru2 Ru3 C303 -160.2(5)
C202 Ru2 Ru3 C301 122(3)
C201 Ru2 Ru3 C301 -150(3)
N1 Ru2 Ru3 C301 -48(3)
C9 Ru2 Ru3 C301 20(3)
C8 Ru2 Ru3 C301 -5(3)
Ru1 Ru2 Ru3 C301 4(3)
Ru5 Ru2 Ru3 C301 -72(3)
C202 Ru2 Ru3 N2 -154.7(5)
C201 Ru2 Ru3 N2 -66.6(5)
N1 Ru2 Ru3 N2 34.7(4)
C9 Ru2 Ru3 N2 103.1(4)
C8 Ru2 Ru3 N2 77.7(5)
Ru1 Ru2 Ru3 N2 86.7(3)
Ru5 Ru2 Ru3 N2 11.4(3)
C202 Ru2 Ru3 Ru1 118.6(4)
C201 Ru2 Ru3 Ru1 -153.3(4)
N1 Ru2 Ru3 Ru1 -52.0(2)
C9 Ru2 Ru3 Ru1 16.4(3)
C8 Ru2 Ru3 Ru1 -9.0(4)
Ru5 Ru2 Ru3 Ru1 -75.25(6)
C102 Ru1 Ru3 C302 -99.4(15)
C101 Ru1 Ru3 C302 174.9(16)
C100 Ru1 Ru3 C302 140.1(17)
N1 Ru1 Ru3 C302 69.8(15)
C9 Ru1 Ru3 C302 0.0(15)
Ru4 Ru1 Ru3 C302 62.8(15)
Ru2 Ru1 Ru3 C302 16.7(15)
C102 Ru1 Ru3 C303 -27.4(6)
C101 Ru1 Ru3 C303 -113.1(7)
C100 Ru1 Ru3 C303 -147.9(10)
N1 Ru1 Ru3 C303 141.8(5)
C9 Ru1 Ru3 C303 72.0(5)
Ru4 Ru1 Ru3 C303 134.7(4)
Ru2 Ru1 Ru3 C303 88.7(4)
C102 Ru1 Ru3 C301 64.6(7)
C101 Ru1 Ru3 C301 -21.2(8)
C100 Ru1 Ru3 C301 -56.0(10)
N1 Ru1 Ru3 C301 -126.2(6)
C9 Ru1 Ru3 C301 164.0(6)
Ru4 Ru1 Ru3 C301 -133.3(5)
Ru2 Ru1 Ru3 C301 -179.3(5)
C102 Ru1 Ru3 N2 159.0(5)
C101 Ru1 Ru3 N2 73.2(6)
C100 Ru1 Ru3 N2 38.5(9)
N1 Ru1 Ru3 N2 -31.8(4)
C9 Ru1 Ru3 N2 -101.6(4)
Ru4 Ru1 Ru3 N2 -38.9(3)
Ru2 Ru1 Ru3 N2 -84.9(3)
C102 Ru1 Ru3 Ru2 -116.1(4)
C101 Ru1 Ru3 Ru2 158.1(5)
C100 Ru1 Ru3 Ru2 123.4(9)
N1 Ru1 Ru3 Ru2 53.1(3)
C9 Ru1 Ru3 Ru2 -16.7(3)
Ru4 Ru1 Ru3 Ru2 46.03(7)
O100 C100 Ru4 Ru5 -160.4(13)
Ru1 C100 Ru4 Ru5 22.1(8)
O100 C100 Ru4 Ru6 44(2)
Ru1 C100 Ru4 Ru6 -133.4(7)
C1 N1 Ru4 C401 -14.1(11)
Ru1 N1 Ru4 C401 -124.3(5)
Ru2 N1 Ru4 C401 164.2(6)
Ru5 N1 Ru4 C401 94.5(6)
C1 N1 Ru4 C402 142(4)
Ru1 N1 Ru4 C402 32(4)
Ru2 N1 Ru4 C402 -40(4)
Ru5 N1 Ru4 C402 -109(4)
C1 N1 Ru4 C100 78.6(10)
Ru1 N1 Ru4 C100 -31.6(4)
Ru2 N1 Ru4 C100 -103.1(5)
Ru5 N1 Ru4 C100 -172.8(4)
C1 N1 Ru4 C8 -158.7(11)
Ru1 N1 Ru4 C8 91.1(3)
Ru2 N1 Ru4 C8 19.6(4)
Ru5 N1 Ru4 C8 -50.2(3)
C1 N1 Ru4 C9 164.7(11)
Ru1 N1 Ru4 C9 54.5(3)
Ru2 N1 Ru4 C9 -17.0(4)
Ru5 N1 Ru4 C9 -86.8(4)
C1 N1 Ru4 Ru1 110.2(10)
Ru2 N1 Ru4 Ru1 -71.5(3)
Ru5 N1 Ru4 Ru1 -141.2(3)
C1 N1 Ru4 Ru5 -108.6(10)
Ru1 N1 Ru4 Ru5 141.2(3)
Ru2 N1 Ru4 Ru5 69.8(3)
C1 N1 Ru4 Ru6 -106.8(10)
Ru1 N1 Ru4 Ru6 143.02(15)
Ru2 N1 Ru4 Ru6 71.6(4)
Ru5 N1 Ru4 Ru6 1.8(3)
C7 C8 Ru4 C401 44.7(14)
C9 C8 Ru4 C401 -165.8(10)
Ru5 C8 Ru4 C401 -27.8(10)
Ru2 C8 Ru4 C401 -101.5(9)
C7 C8 Ru4 C402 -58.7(10)
C9 C8 Ru4 C402 90.8(7)
Ru5 C8 Ru4 C402 -131.2(5)
Ru2 C8 Ru4 C402 155.1(5)
C7 C8 Ru4 C100 -151.0(8)
C9 C8 Ru4 C100 -1.5(8)
Ru5 C8 Ru4 C100 136.5(4)
Ru2 C8 Ru4 C100 62.7(6)
C7 C8 Ru4 N1 129.0(9)
C9 C8 Ru4 N1 -81.5(6)
Ru5 C8 Ru4 N1 56.5(3)
Ru2 C8 Ru4 N1 -17.2(3)
C7 C8 Ru4 C9 -149.5(12)
Ru5 C8 Ru4 C9 138.0(7)
Ru2 C8 Ru4 C9 64.3(6)
C7 C8 Ru4 Ru1 -179.5(9)
C9 C8 Ru4 Ru1 -30.0(6)
Ru5 C8 Ru4 Ru1 108.0(3)
Ru2 C8 Ru4 Ru1 34.3(3)
C7 C8 Ru4 Ru5 72.5(8)
C9 C8 Ru4 Ru5 -138.0(7)
Ru2 C8 Ru4 Ru5 -73.7(4)
C7 C8 Ru4 Ru6 5.9(7)
C9 C8 Ru4 Ru6 155.4(7)
Ru5 C8 Ru4 Ru6 -66.6(2)
Ru2 C8 Ru4 Ru6 -140.3(4)
C8 C9 Ru4 C401 95(4)
C10 C9 Ru4 C401 -160(4)
Ru1 C9 Ru4 C401 -45(4)
Ru2 C9 Ru4 C401 24(4)
C8 C9 Ru4 C402 -96.8(8)
C10 C9 Ru4 C402 7.9(12)
Ru1 C9 Ru4 C402 122.6(6)
Ru2 C9 Ru4 C402 -167.7(6)
C8 C9 Ru4 C100 178.7(7)
C10 C9 Ru4 C100 -76.6(11)
Ru1 C9 Ru4 C100 38.1(4)
Ru2 C9 Ru4 C100 107.8(5)
C8 C9 Ru4 N1 86.6(6)
C10 C9 Ru4 N1 -168.7(11)
Ru1 C9 Ru4 N1 -54.0(3)
Ru2 C9 Ru4 N1 15.7(4)
C10 C9 Ru4 C8 104.7(12)
Ru1 C9 Ru4 C8 -140.5(7)
Ru2 C9 Ru4 C8 -70.9(6)
C8 C9 Ru4 Ru1 140.5(7)
C10 C9 Ru4 Ru1 -114.7(11)
Ru2 C9 Ru4 Ru1 69.7(3)
C8 C9 Ru4 Ru5 30.7(6)
C10 C9 Ru4 Ru5 135.4(11)
Ru1 C9 Ru4 Ru5 -109.8(2)
Ru2 C9 Ru4 Ru5 -40.2(3)
C8 C9 Ru4 Ru6 -21.8(6)
C10 C9 Ru4 Ru6 82.9(10)
Ru1 C9 Ru4 Ru6 -162.3(2)
Ru2 C9 Ru4 Ru6 -92.7(4)
C102 Ru1 Ru4 C401 -118.0(8)
C101 Ru1 Ru4 C401 -5.5(8)
C100 Ru1 Ru4 C401 -60.7(7)
N1 Ru1 Ru4 C401 75.9(6)
C9 Ru1 Ru4 C401 173.1(6)
Ru2 Ru1 Ru4 C401 122.4(5)
Ru3 Ru1 Ru4 C401 84.4(5)
C102 Ru1 Ru4 C402 -8.5(8)
C101 Ru1 Ru4 C402 104.1(8)
C100 Ru1 Ru4 C402 48.8(7)
N1 Ru1 Ru4 C402 -174.6(7)
C9 Ru1 Ru4 C402 -77.3(7)
Ru2 Ru1 Ru4 C402 -128.1(6)
Ru3 Ru1 Ru4 C402 -166.1(6)
C102 Ru1 Ru4 C100 -57.3(7)
C101 Ru1 Ru4 C100 55.3(7)
N1 Ru1 Ru4 C100 136.6(5)
C9 Ru1 Ru4 C100 -126.1(6)
Ru2 Ru1 Ru4 C100 -176.9(5)
Ru3 Ru1 Ru4 C100 145.1(5)
C102 Ru1 Ru4 N1 166.1(6)
C101 Ru1 Ru4 N1 -81.4(6)
C100 Ru1 Ru4 N1 -136.6(5)
C9 Ru1 Ru4 N1 97.2(5)
Ru2 Ru1 Ru4 N1 46.5(3)
Ru3 Ru1 Ru4 N1 8.5(3)
C102 Ru1 Ru4 C8 90.5(6)
C101 Ru1 Ru4 C8 -157.0(6)
C100 Ru1 Ru4 C8 147.7(5)
N1 Ru1 Ru4 C8 -75.7(4)
C9 Ru1 Ru4 C8 21.6(4)
Ru2 Ru1 Ru4 C8 -29.2(3)
Ru3 Ru1 Ru4 C8 -67.2(3)
C102 Ru1 Ru4 C9 68.9(6)
C101 Ru1 Ru4 C9 -178.6(6)
C100 Ru1 Ru4 C9 126.1(6)
N1 Ru1 Ru4 C9 -97.2(5)
Ru2 Ru1 Ru4 C9 -50.8(3)
Ru3 Ru1 Ru4 C9 -88.8(3)
C102 Ru1 Ru4 Ru5 135.6(5)
C101 Ru1 Ru4 Ru5 -111.8(5)
C100 Ru1 Ru4 Ru5 -167.1(5)
N1 Ru1 Ru4 Ru5 -30.5(3)
C9 Ru1 Ru4 Ru5 66.7(3)
Ru2 Ru1 Ru4 Ru5 15.98(4)
Ru3 Ru1 Ru4 Ru5 -22.03(7)
C102 Ru1 Ru4 Ru6 98.3(5)
C101 Ru1 Ru4 Ru6 -149.1(5)
C100 Ru1 Ru4 Ru6 155.6(5)
N1 Ru1 Ru4 Ru6 -67.8(3)
C9 Ru1 Ru4 Ru6 29.5(3)
Ru2 Ru1 Ru4 Ru6 -21.30(8)
Ru3 Ru1 Ru4 Ru6 -59.31(11)
Ru6 C7 Ru5 C501 23.9(9)
C11 C7 Ru5 C8 116.4(11)
Ru6 C7 Ru5 C8 -115.7(7)
C8 C7 Ru5 N1 7.8(7)
C11 C7 Ru5 N1 124.1(9)
Ru6 C7 Ru5 N1 -107.9(3)
C8 C7 Ru5 Ru6 115.7(7)
C11 C7 Ru5 Ru6 -128.0(11)
C8 C7 Ru5 Ru2 -34.9(6)
C11 C7 Ru5 Ru2 81.5(9)
Ru6 C7 Ru5 Ru2 -150.5(3)
C8 C7 Ru5 Ru4 46.3(6)
C11 C7 Ru5 Ru4 162.6(9)
Ru6 C7 Ru5 Ru4 -69.4(3)
C1 N1 Ru5 C502 -65.5(11)
Ru1 N1 Ru5 C502 112.3(8)
Ru2 N1 Ru5 C502 52.8(7)
Ru4 N1 Ru5 C502 166.3(6)
C1 N1 Ru5 C501 31.2(9)
Ru1 N1 Ru5 C501 -151.0(7)
Ru2 N1 Ru5 C501 149.5(5)
Ru4 N1 Ru5 C501 -97.0(5)
C1 N1 Ru5 C8 -176.8(9)
Ru1 N1 Ru5 C8 1.0(5)
Ru2 N1 Ru5 C8 -58.5(3)
Ru4 N1 Ru5 C8 55.0(3)
C1 N1 Ru5 C7 178.4(8)
Ru1 N1 Ru5 C7 -3.8(6)
Ru2 N1 Ru5 C7 -63.3(4)
Ru4 N1 Ru5 C7 50.3(4)
C1 N1 Ru5 Ru6 126.1(7)
Ru1 N1 Ru5 Ru6 -56.2(6)
Ru2 N1 Ru5 Ru6 -115.63(18)
Ru4 N1 Ru5 Ru6 -2.1(3)
C1 N1 Ru5 Ru2 -118.3(8)
Ru1 N1 Ru5 Ru2 59.5(5)
Ru4 N1 Ru5 Ru2 113.5(3)
C1 N1 Ru5 Ru4 128.2(9)
Ru1 N1 Ru5 Ru4 -54.1(4)
Ru2 N1 Ru5 Ru4 -113.5(3)
C202 Ru2 Ru5 C502 45.4(7)
C201 Ru2 Ru5 C502 -37.2(6)
N1 Ru2 Ru5 C502 -144.3(5)
C9 Ru2 Ru5 C502 136.0(5)
C8 Ru2 Ru5 C502 117.3(6)
Ru3 Ru2 Ru5 C502 -116.1(5)
Ru1 Ru2 Ru5 C502 -175.4(5)
C202 Ru2 Ru5 C501 138.4(9)
C201 Ru2 Ru5 C501 55.8(8)
N1 Ru2 Ru5 C501 -51.3(8)
C9 Ru2 Ru5 C501 -131.0(8)
C8 Ru2 Ru5 C501 -149.7(8)
Ru3 Ru2 Ru5 C501 -23.1(7)
Ru1 Ru2 Ru5 C501 -82.4(7)
C202 Ru2 Ru5 C8 -71.9(6)
C201 Ru2 Ru5 C8 -154.5(5)
N1 Ru2 Ru5 C8 98.4(4)
C9 Ru2 Ru5 C8 18.7(5)
Ru3 Ru2 Ru5 C8 126.6(3)
Ru1 Ru2 Ru5 C8 67.4(3)
C202 Ru2 Ru5 C7 -47.8(6)
C201 Ru2 Ru5 C7 -130.4(5)
N1 Ru2 Ru5 C7 122.5(4)
C9 Ru2 Ru5 C7 42.8(4)
C8 Ru2 Ru5 C7 24.1(4)
Ru3 Ru2 Ru5 C7 150.7(3)
Ru1 Ru2 Ru5 C7 91.4(3)
C202 Ru2 Ru5 N1 -170.3(6)
C201 Ru2 Ru5 N1 107.1(5)
C9 Ru2 Ru5 N1 -79.7(4)
C8 Ru2 Ru5 N1 -98.4(4)
Ru3 Ru2 Ru5 N1 28.2(3)
Ru1 Ru2 Ru5 N1 -31.1(3)
C202 Ru2 Ru5 Ru6 -74.7(6)
C201 Ru2 Ru5 Ru6 -157.3(4)
N1 Ru2 Ru5 Ru6 95.6(3)
C402 Ru4 Ru5 C7 37.8(6)
C100 Ru4 Ru5 C7 -119.3(6)
N1 Ru4 Ru5 C7 -131.6(4)
C8 Ru4 Ru5 C7 -32.4(4)
C9 Ru4 Ru5 C7 -55.5(4)
Ru1 Ru4 Ru5 C7 -102.6(3)
Ru6 Ru4 Ru5 C7 50.5(3)
C401 Ru4 Ru5 N1 -96.5(6)
C402 Ru4 Ru5 N1 169.4(6)
C100 Ru4 Ru5 N1 12.2(7)
C8 Ru4 Ru5 N1 99.2(4)
C9 Ru4 Ru5 N1 76.1(4)
Ru1 Ru4 Ru5 N1 29.0(3)
Ru6 Ru4 Ru5 N1 -177.9(3)
C401 Ru4 Ru5 Ru6 81.4(5)
C402 Ru4 Ru5 Ru6 -12.7(5)
C100 Ru4 Ru5 Ru6 -169.8(6)
N1 Ru4 Ru5 Ru6 177.9(3)
C8 Ru4 Ru5 Ru6 -82.9(3)
C9 Ru4 Ru5 Ru6 -106.0(3)
Ru1 Ru4 Ru5 Ru6 -153.07(5)
C401 Ru4 Ru5 Ru2 -141.1(5)
C402 Ru4 Ru5 Ru2 124.7(5)
Ru5 C7 Ru6 C603 -4(2)
C8 C7 Ru6 Ru5 -57.5(7)
C11 C7 Ru6 Ru5 124.6(11)
C8 C7 Ru6 Ru4 5.6(7)
C11 C7 Ru6 Ru4 -172.3(11)
Ru5 C7 Ru6 Ru4 63.1(2)
C502 Ru5 Ru6 C601 8.0(7)
C501 Ru5 Ru6 C601 -78.1(7)
C8 Ru5 Ru6 C601 119.8(6)
C7 Ru5 Ru6 C601 85.2(6)
N1 Ru5 Ru6 C601 179.1(6)
Ru2 Ru5 Ru6 C601 122.2(5)
Ru4 Ru5 Ru6 C601 177.3(5)
C502 Ru5 Ru6 C602 -108.1(13)
C501 Ru5 Ru6 C602 165.7(13)
C8 Ru5 Ru6 C602 3.6(13)
C7 Ru5 Ru6 C602 -31.0(13)
N1 Ru5 Ru6 C602 63.0(13)
Ru2 Ru5 Ru6 C602 6.1(12)
Ru4 Ru5 Ru6 C602 61.2(12)
C502 Ru5 Ru6 C603 101.6(7)
C501 Ru5 Ru6 C603 15.4(7)
C8 Ru5 Ru6 C603 -146.7(6)
C7 Ru5 Ru6 C603 178.7(7)
N1 Ru5 Ru6 C603 -87.3(6)
Ru2 Ru5 Ru6 C603 -144.3(5)
Ru4 Ru5 Ru6 C603 -89.1(5)
C502 Ru5 Ru6 C7 -77.1(6)
C501 Ru5 Ru6 C7 -163.3(6)
C8 Ru5 Ru6 C7 34.6(5)
N1 Ru5 Ru6 C7 94.0(5)
Ru2 Ru5 Ru6 C7 37.0(4)
Ru4 Ru5 Ru6 C7 92.1(4)
C502 Ru5 Ru6 Ru4 -169.3(5)
C501 Ru5 Ru6 Ru4 104.6(5)
C8 Ru5 Ru6 Ru4 -57.5(3)
C7 Ru5 Ru6 Ru4 -92.1(4)
N1 Ru5 Ru6 Ru4 1.8(3)
Ru2 Ru5 Ru6 Ru4 -55.10(6)
C401 Ru4 Ru6 C601 -110.3(14)
C402 Ru4 Ru6 C601 162.7(14)
C100 Ru4 Ru6 C601 155.6(16)
N1 Ru4 Ru6 C601 -8.8(13)
C8 Ru4 Ru6 C601 48.8(13)
C9 Ru4 Ru6 C601 62.5(13)
Ru1 Ru4 Ru6 C601 40.0(13)
Ru5 Ru4 Ru6 C601 -7.1(13)
C401 Ru4 Ru6 C602 98.1(6)
C402 Ru4 Ru6 C602 11.1(6)
C100 Ru4 Ru6 C602 4.1(11)
N1 Ru4 Ru6 C602 -160.4(5)
C8 Ru4 Ru6 C602 -102.8(5)
C9 Ru4 Ru6 C602 -89.1(5)
Ru1 Ru4 Ru6 C602 -111.5(5)
Ru5 Ru4 Ru6 C602 -158.6(4)
C401 Ru4 Ru6 C603 -1.0(6)
C402 Ru4 Ru6 C603 -88.0(7)
C100 Ru4 Ru6 C603 -95.0(11)
N1 Ru4 Ru6 C603 100.5(5)
C8 Ru4 Ru6 C603 158.1(6)
C9 Ru4 Ru6 C603 171.9(5)
Ru1 Ru4 Ru6 C603 149.4(5)
Ru5 Ru4 Ru6 C603 102.3(5)
C401 Ru4 Ru6 C7 -162.8(5)
C402 Ru4 Ru6 C7 110.2(6)
N1 Ru4 Ru6 Ru5 -1.8(2)
C8 Ru4 Ru6 Ru5 55.8(3)
C9 Ru4 Ru6 Ru5 69.6(3)
Ru1 Ru4 Ru6 Ru5 47.10(8)
